data_7121658
loop_
_publ_author_name
'Liu, Liu Leo'
'Cao, Levy L.'
'Zhu, Diya'
'Zhou, Jiliang'
'Stephan, Douglas W.'

_publ_section_title
;
 Homolytic cleavage of peroxide bonds via a single electron transfer of a
 frustrated Lewis pair.
;
_journal_issue 54
_journal_name_full 'Chemical communications (Cambridge, England)'
_journal_page_first 7431
_journal_page_last 7434
_journal_paper_doi 10.1039/c8cc03522a
_journal_volume 54
_journal_year 2018
_chemical_formula_sum 'C52 H39 B F15 O2 P'
_chemical_formula_weight 1022.61
_space_group_crystal_system monoclinic
_space_group_IT_number 14
_space_group_name_Hall '-P 2yn'
_space_group_name_H-M_alt 'P 1 21/n 1'
_symmetry_space_group_name_Hall '-P 2yn'
_symmetry_space_group_name_H-M 'P 1 21/n 1'
_atom_sites_solution_hydrogens mixed
_audit_creation_method SHELXL-2014/7
_audit_update_record
;
2018-02-27 deposited with the CCDC.
2018-05-14 downloaded from the CCDC.
;
_cell_angle_alpha 90
_cell_angle_beta 99.613(7)
_cell_angle_gamma 90
_cell_formula_units_Z 4
_cell_length_a 13.040(4)
_cell_length_b 17.682(6)
_cell_length_c 20.467(7)
_cell_measurement_temperature 150(2)
_cell_volume 4653(3)
_computing_structure_refinement 'SHELXL-2014/7 (Sheldrick, 2014)'
_diffrn_ambient_temperature 150(2)
_diffrn_measured_fraction_theta_full 1.000
_diffrn_measured_fraction_theta_max 0.999
_diffrn_radiation_type MoK\a
_diffrn_radiation_wavelength 0.71073
_diffrn_reflns_av_R_equivalents 0.0804
_diffrn_reflns_av_unetI/netI 0.0579
_diffrn_reflns_Laue_measured_fraction_full 1.000
_diffrn_reflns_Laue_measured_fraction_max 0.999
_diffrn_reflns_limit_h_max 16
_diffrn_reflns_limit_h_min -16
_diffrn_reflns_limit_k_max 21
_diffrn_reflns_limit_k_min -21
_diffrn_reflns_limit_l_max 25
_diffrn_reflns_limit_l_min -25
_diffrn_reflns_number 82389
_diffrn_reflns_point_group_measured_fraction_full 1.000
_diffrn_reflns_point_group_measured_fraction_max 0.999
_diffrn_reflns_theta_full 25.242
_diffrn_reflns_theta_max 26.019
_diffrn_reflns_theta_min 2.015
_exptl_absorpt_coefficient_mu 0.161
_exptl_crystal_density_diffrn 1.460
_exptl_crystal_F_000 2088
_refine_diff_density_max 0.514
_refine_diff_density_min -0.480
_refine_diff_density_rms 0.064
_refine_ls_extinction_method none
_refine_ls_goodness_of_fit_ref 0.996
_refine_ls_hydrogen_treatment mixed
_refine_ls_matrix_type full
_refine_ls_number_parameters 644
_refine_ls_number_reflns 9152
_refine_ls_number_restraints 0
_refine_ls_restrained_S_all 0.996
_refine_ls_R_factor_all 0.1141
_refine_ls_R_factor_gt 0.0589
_refine_ls_shift/su_max 0.000
_refine_ls_shift/su_mean 0.000
_refine_ls_structure_factor_coef Fsqd
_refine_ls_weighting_details 'w=1/[\s^2^(Fo^2^)+(0.0796P)^2^+6.2957P] where P=(Fo^2^+2Fc^2^)/3'
_refine_ls_weighting_scheme calc
_refine_ls_wR_factor_gt 0.1448
_refine_ls_wR_factor_ref 0.1762
_reflns_Friedel_coverage 0.000
_reflns_number_gt 5564
_reflns_number_total 9152
_reflns_threshold_expression 'I > 2\s(I)'
_cod_data_source_file c8cc03522a2.cif
_cod_data_source_block final_a
_cod_depositor_comments 'Adding full bibliography for 7121658--7121660.cif.'
_cod_database_code 7121658
_shelx_shelxl_version_number 2014/7
_shelx_space_group_comment
;
The symmetry employed for this shelxl refinement is uniquely defined
by the following loop, which should always be used as a source of
symmetry information in preference to the above space-group names.
They are only intended as comments.
;

loop_
_space_group_symop_operation_xyz
'x, y, z'
'-x+1/2, y+1/2, -z+1/2'
'-x, -y, -z'
'x-1/2, -y-1/2, z-1/2'

loop_
_atom_site_label
_atom_site_type_symbol
_atom_site_fract_x
_atom_site_fract_y
_atom_site_fract_z
_atom_site_U_iso_or_equiv
_atom_site_adp_type
_atom_site_occupancy
_atom_site_site_symmetry_order
_atom_site_calc_flag
_atom_site_refinement_flags_posn
_atom_site_refinement_flags_adp
P1 P 0.40937(7) 0.68644(5) 0.60127(4) 0.0312(2) Uani 1 1 d . .
H1 H 0.491(3) 0.719(2) 0.5696(18) 0.047 Uiso 1 1 d . U
B1 B 0.8196(3) 0.8040(2) 0.50848(19) 0.0292(9) Uani 1 1 d . .
O1 O 0.75661(17) 0.86637(13) 0.53384(11) 0.0303(5) Uani 1 1 d . .
O2 O 0.60750(18) 0.80217(13) 0.52954(12) 0.0351(6) Uani 1 1 d . .
F1 F 0.72485(17) 0.64986(11) 0.46384(10) 0.0433(5) Uani 1 1 d . .
F2 F 0.59466(19) 0.62381(12) 0.35281(12) 0.0573(7) Uani 1 1 d . .
F3 F 0.54842(18) 0.73412(13) 0.25978(10) 0.0517(6) Uani 1 1 d . .
F4 F 0.64198(17) 0.87180(13) 0.28035(11) 0.0492(6) Uani 1 1 d . .
F5 F 0.76810(16) 0.90156(11) 0.39382(10) 0.0414(5) Uani 1 1 d . .
F6 F 0.77097(17) 0.78928(12) 0.64986(10) 0.0434(5) Uani 1 1 d . .
F7 F 0.8323(2) 0.67793(14) 0.73263(11) 0.0598(7) Uani 1 1 d . .
F8 F 0.9508(2) 0.56265(13) 0.69757(12) 0.0604(7) Uani 1 1 d . .
F9 F 1.00666(17) 0.56281(12) 0.57509(11) 0.0482(6) Uani 1 1 d . .
F10 F 0.94131(16) 0.67320(11) 0.48881(10) 0.0409(5) Uani 1 1 d . .
F11 F 0.93685(16) 0.89517(12) 0.61342(10) 0.0417(5) Uani 1 1 d . .
F12 F 1.11053(17) 0.97079(12) 0.61192(11) 0.0475(6) Uani 1 1 d . .
F13 F 1.21268(17) 0.96031(14) 0.50605(12) 0.0569(7) Uani 1 1 d . .
F14 F 1.12699(17) 0.87706(14) 0.39811(11) 0.0515(6) Uani 1 1 d . .
F15 F 0.95174(16) 0.80143(12) 0.39761(10) 0.0390(5) Uani 1 1 d . .
C1 C 0.6597(3) 0.8594(2) 0.54252(16) 0.0302(8) Uani 1 1 d . .
C2 C 0.6203(3) 0.92758(19) 0.57367(16) 0.0309(8) Uani 1 1 d . .
C3 C 0.6884(3) 0.9782(2) 0.60976(18) 0.0369(9) Uani 1 1 d . .
H3A H 0.7613 0.9707 0.6132 0.044 Uiso 1 1 calc R U
C4 C 0.6518(3) 1.0395(2) 0.6409(2) 0.0460(10) Uani 1 1 d . .
H4A H 0.6993 1.0735 0.6660 0.055 Uiso 1 1 calc R U
C5 C 0.5466(3) 1.0512(2) 0.6355(2) 0.0473(10) Uani 1 1 d . .
H5A H 0.5213 1.0930 0.6572 0.057 Uiso 1 1 calc R U
C6 C 0.4777(3) 1.0024(2) 0.5985(2) 0.0468(10) Uani 1 1 d . .
H6A H 0.4050 1.0113 0.5938 0.056 Uiso 1 1 calc R U
C7 C 0.5143(3) 0.9404(2) 0.5682(2) 0.0402(9) Uani 1 1 d . .
H7A H 0.4665 0.9064 0.5434 0.048 Uiso 1 1 calc R U
C8 C 0.7539(3) 0.77799(19) 0.43605(17) 0.0279(7) Uani 1 1 d . .
C9 C 0.7073(3) 0.7082(2) 0.42068(17) 0.0316(8) Uani 1 1 d . .
C10 C 0.6395(3) 0.6929(2) 0.36298(18) 0.0377(9) Uani 1 1 d . .
C11 C 0.6159(3) 0.7479(2) 0.31599(18) 0.0379(9) Uani 1 1 d . .
C12 C 0.6622(3) 0.8174(2) 0.32723(18) 0.0348(8) Uani 1 1 d . .
C13 C 0.7283(3) 0.83081(19) 0.38581(17) 0.0310(8) Uani 1 1 d . .
C14 C 0.8489(3) 0.73582(19) 0.56305(16) 0.0284(8) Uani 1 1 d . .
C15 C 0.8260(3) 0.7338(2) 0.62687(18) 0.0334(8) Uani 1 1 d . .
C16 C 0.8585(3) 0.6762(2) 0.67202(17) 0.0399(9) Uani 1 1 d . .
C17 C 0.9177(3) 0.6185(2) 0.65441(19) 0.0409(9) Uani 1 1 d . .
C18 C 0.9450(3) 0.6185(2) 0.59237(19) 0.0362(9) Uani 1 1 d . .
C19 C 0.9108(3) 0.6761(2) 0.54907(17) 0.0316(8) Uani 1 1 d . .
C20 C 0.9308(3) 0.84660(18) 0.50420(17) 0.0284(8) Uani 1 1 d . .
C21 C 0.9787(3) 0.89003(19) 0.55718(17) 0.0318(8) Uani 1 1 d . .
C22 C 1.0708(3) 0.9290(2) 0.55868(18) 0.0344(8) Uani 1 1 d . .
C23 C 1.1219(3) 0.9242(2) 0.5056(2) 0.0389(9) Uani 1 1 d . .
C24 C 1.0793(3) 0.8811(2) 0.45161(18) 0.0364(9) Uani 1 1 d . .
C25 C 0.9868(3) 0.84338(19) 0.45256(17) 0.0315(8) Uani 1 1 d . .
C26 C 0.4812(3) 0.6089(2) 0.64374(17) 0.0332(8) Uani 1 1 d . .
C27 C 0.4730(3) 0.5853(2) 0.70854(17) 0.0333(8) Uani 1 1 d . .
C28 C 0.5324(3) 0.5235(2) 0.73496(18) 0.0412(9) Uani 1 1 d . .
H28A H 0.5280 0.5075 0.7787 0.049 Uiso 1 1 calc R U
C29 C 0.5975(3) 0.4846(2) 0.6998(2) 0.0476(10) Uani 1 1 d . .
C30 C 0.6046(3) 0.5099(2) 0.6363(2) 0.0495(11) Uani 1 1 d . .
H30A H 0.6498 0.4842 0.6118 0.059 Uiso 1 1 calc R U
C31 C 0.5481(3) 0.5712(2) 0.60732(19) 0.0421(9) Uani 1 1 d . .
C32 C 0.4036(3) 0.6227(2) 0.75083(17) 0.0396(9) Uani 1 1 d . .
H32A H 0.3667 0.6650 0.7264 0.059 Uiso 1 1 calc R U
H32B H 0.3531 0.5859 0.7620 0.059 Uiso 1 1 calc R U
H32C H 0.4459 0.6416 0.7916 0.059 Uiso 1 1 calc R U
C33 C 0.6566(4) 0.4154(3) 0.7286(2) 0.0684(14) Uani 1 1 d . .
H33A H 0.6984 0.3956 0.6968 0.103 Uiso 1 1 calc R U
H33B H 0.7025 0.4291 0.7698 0.103 Uiso 1 1 calc R U
H33C H 0.6073 0.3766 0.7378 0.103 Uiso 1 1 calc R U
C34 C 0.5602(4) 0.5947(3) 0.5371(2) 0.0625(13) Uani 1 1 d . .
H34A H 0.6075 0.5596 0.5200 0.094 Uiso 1 1 calc R U
H34B H 0.5889 0.6460 0.5380 0.094 Uiso 1 1 calc R U
H34C H 0.4922 0.5937 0.5084 0.094 Uiso 1 1 calc R U
C35 C 0.3129(3) 0.6585(2) 0.53211(16) 0.0318(8) Uani 1 1 d . .
C36 C 0.2571(3) 0.5898(2) 0.53004(17) 0.0332(8) Uani 1 1 d . .
C37 C 0.1808(3) 0.5763(2) 0.47546(17) 0.0382(9) Uani 1 1 d . .
H37A H 0.1437 0.5300 0.4731 0.046 Uiso 1 1 calc R U
C38 C 0.1567(3) 0.6277(2) 0.42428(18) 0.0406(9) Uani 1 1 d . .
C39 C 0.2131(3) 0.6944(2) 0.42675(18) 0.0426(10) Uani 1 1 d . .
H39A H 0.1979 0.7296 0.3914 0.051 Uiso 1 1 calc R U
C40 C 0.2915(3) 0.7112(2) 0.47989(18) 0.0379(9) Uani 1 1 d . .
C41 C 0.2728(3) 0.5312(2) 0.58439(18) 0.0404(9) Uani 1 1 d . .
H41A H 0.3286 0.5477 0.6197 0.061 Uiso 1 1 calc R U
H41B H 0.2083 0.5251 0.6024 0.061 Uiso 1 1 calc R U
H41C H 0.2918 0.4828 0.5664 0.061 Uiso 1 1 calc R U
C42 C 0.0696(4) 0.6134(3) 0.3669(2) 0.0611(13) Uani 1 1 d . .
H42A H 0.0648 0.6561 0.3359 0.092 Uiso 1 1 calc R U
H42B H 0.0840 0.5669 0.3440 0.092 Uiso 1 1 calc R U
H42C H 0.0038 0.6081 0.3836 0.092 Uiso 1 1 calc R U
C43 C 0.3453(3) 0.7865(2) 0.4799(2) 0.0494(11) Uani 1 1 d . .
H43A H 0.3983 0.7909 0.5198 0.074 Uiso 1 1 calc R U
H43B H 0.3785 0.7905 0.4405 0.074 Uiso 1 1 calc R U
H43C H 0.2942 0.8272 0.4795 0.074 Uiso 1 1 calc R U
C44 C 0.3637(3) 0.75845(19) 0.65157(16) 0.0307(8) Uani 1 1 d . .
C45 C 0.2571(3) 0.7725(2) 0.65370(17) 0.0323(8) Uani 1 1 d . .
C46 C 0.2324(3) 0.8355(2) 0.68838(18) 0.0369(9) Uani 1 1 d . .
H46A H 0.1613 0.8446 0.6909 0.044 Uiso 1 1 calc R U
C47 C 0.3062(3) 0.8855(2) 0.71939(17) 0.0368(9) Uani 1 1 d . .
C48 C 0.4097(3) 0.8704(2) 0.71713(17) 0.0365(9) Uani 1 1 d . .
H48A H 0.4613 0.9048 0.7377 0.044 Uiso 1 1 calc R U
C49 C 0.4406(3) 0.8069(2) 0.68572(16) 0.0319(8) Uani 1 1 d . .
C50 C 0.1677(3) 0.7237(2) 0.6217(2) 0.0433(10) Uani 1 1 d . .
H50A H 0.1946 0.6812 0.5988 0.065 Uiso 1 1 calc R U
H50B H 0.1301 0.7042 0.6558 0.065 Uiso 1 1 calc R U
H50C H 0.1203 0.7539 0.5897 0.065 Uiso 1 1 calc R U
C51 C 0.2751(4) 0.9543(2) 0.7549(2) 0.0573(12) Uani 1 1 d . .
H51A H 0.1992 0.9557 0.7513 0.086 Uiso 1 1 calc R U
H51B H 0.3071 0.9520 0.8017 0.086 Uiso 1 1 calc R U
H51C H 0.2988 1.0000 0.7347 0.086 Uiso 1 1 calc R U
C52 C 0.5546(3) 0.7915(2) 0.69044(19) 0.0450(10) Uani 1 1 d . .
H52A H 0.5645 0.7451 0.6660 0.067 Uiso 1 1 calc R U
H52B H 0.5877 0.8339 0.6713 0.067 Uiso 1 1 calc R U
H52C H 0.5861 0.7853 0.7371 0.067 Uiso 1 1 calc R U

loop_
_atom_site_aniso_label
_atom_site_aniso_U_11
_atom_site_aniso_U_22
_atom_site_aniso_U_33
_atom_site_aniso_U_23
_atom_site_aniso_U_13
_atom_site_aniso_U_12
P1 0.0339(5) 0.0360(5) 0.0240(5) -0.0001(4) 0.0057(4) -0.0051(4)
B1 0.030(2) 0.029(2) 0.029(2) -0.0034(17) 0.0060(17) -0.0026(17)
O1 0.0300(13) 0.0318(13) 0.0310(13) -0.0044(10) 0.0105(10) -0.0021(10)
O2 0.0346(14) 0.0305(13) 0.0438(15) -0.0102(11) 0.0175(12) -0.0086(11)
F1 0.0534(14) 0.0330(12) 0.0399(12) 0.0034(10) -0.0023(10) -0.0112(10)
F2 0.0638(16) 0.0418(13) 0.0580(15) -0.0093(11) -0.0141(12) -0.0129(12)
F3 0.0490(14) 0.0639(15) 0.0363(13) -0.0077(11) -0.0101(11) 0.0038(12)
F4 0.0497(14) 0.0554(14) 0.0398(13) 0.0129(11) -0.0001(10) 0.0052(11)
F5 0.0424(12) 0.0327(11) 0.0478(13) 0.0065(10) 0.0033(10) -0.0036(9)
F6 0.0484(13) 0.0510(13) 0.0329(12) -0.0024(10) 0.0134(10) 0.0055(11)
F7 0.0827(18) 0.0653(16) 0.0332(13) 0.0094(11) 0.0150(12) 0.0031(14)
F8 0.0824(18) 0.0473(14) 0.0459(14) 0.0138(11) -0.0055(13) 0.0025(13)
F9 0.0482(14) 0.0352(12) 0.0609(15) 0.0013(11) 0.0083(11) 0.0064(10)
F10 0.0456(13) 0.0396(12) 0.0412(12) -0.0005(10) 0.0180(10) 0.0037(10)
F11 0.0402(12) 0.0498(13) 0.0366(12) -0.0111(10) 0.0110(10) -0.0097(10)
F12 0.0430(13) 0.0417(13) 0.0537(14) -0.0069(11) -0.0035(11) -0.0128(10)
F13 0.0403(14) 0.0606(15) 0.0711(17) 0.0061(13) 0.0134(12) -0.0214(11)
F14 0.0404(13) 0.0701(16) 0.0480(14) 0.0103(12) 0.0189(11) -0.0062(11)
F15 0.0384(12) 0.0484(13) 0.0321(11) -0.0030(10) 0.0115(9) -0.0033(10)
C1 0.0301(19) 0.034(2) 0.0269(19) 0.0023(15) 0.0068(15) 0.0005(16)
C2 0.035(2) 0.0323(19) 0.0273(18) 0.0028(15) 0.0100(15) 0.0020(16)
C3 0.037(2) 0.039(2) 0.037(2) -0.0038(17) 0.0123(17) 0.0010(17)
C4 0.054(3) 0.044(2) 0.043(2) -0.0129(19) 0.017(2) -0.0052(19)
C5 0.063(3) 0.040(2) 0.045(2) -0.0034(19) 0.025(2) 0.010(2)
C6 0.040(2) 0.047(2) 0.057(3) 0.000(2) 0.017(2) 0.0100(19)
C7 0.035(2) 0.038(2) 0.048(2) -0.0039(18) 0.0074(18) -0.0024(17)
C8 0.0241(17) 0.0306(18) 0.0304(19) -0.0027(15) 0.0085(14) -0.0010(14)
C9 0.034(2) 0.0326(19) 0.0292(19) -0.0026(15) 0.0082(16) 0.0000(15)
C10 0.042(2) 0.033(2) 0.037(2) -0.0103(17) 0.0035(17) -0.0039(17)
C11 0.031(2) 0.051(2) 0.030(2) -0.0116(18) 0.0007(16) 0.0054(17)
C12 0.033(2) 0.039(2) 0.035(2) 0.0071(17) 0.0101(16) 0.0078(17)
C13 0.0285(19) 0.0298(19) 0.036(2) -0.0025(15) 0.0081(16) -0.0016(15)
C14 0.0255(18) 0.0301(18) 0.0302(19) -0.0051(15) 0.0057(15) -0.0075(14)
C15 0.032(2) 0.035(2) 0.034(2) -0.0036(16) 0.0092(16) -0.0048(16)
C16 0.048(2) 0.048(2) 0.024(2) 0.0032(17) 0.0051(17) -0.0106(19)
C17 0.048(2) 0.035(2) 0.035(2) 0.0084(17) -0.0051(18) -0.0056(18)
C18 0.032(2) 0.0282(19) 0.047(2) -0.0031(17) 0.0022(17) -0.0044(16)
C19 0.0300(19) 0.034(2) 0.031(2) -0.0028(16) 0.0068(15) -0.0069(15)
C20 0.0280(18) 0.0263(17) 0.0311(19) 0.0047(14) 0.0052(15) -0.0016(14)
C21 0.033(2) 0.0299(19) 0.033(2) 0.0022(15) 0.0058(16) -0.0010(15)
C22 0.032(2) 0.0292(19) 0.040(2) 0.0035(16) -0.0016(17) -0.0018(15)
C23 0.0266(19) 0.037(2) 0.052(2) 0.0117(18) 0.0039(18) -0.0080(16)
C24 0.031(2) 0.043(2) 0.038(2) 0.0106(17) 0.0132(17) 0.0018(16)
C25 0.0298(19) 0.0347(19) 0.0291(19) 0.0011(15) 0.0026(15) -0.0005(15)
C26 0.032(2) 0.042(2) 0.0251(18) -0.0027(16) 0.0048(15) -0.0001(16)
C27 0.034(2) 0.039(2) 0.0258(18) -0.0031(15) 0.0010(15) -0.0047(16)
C28 0.046(2) 0.048(2) 0.027(2) -0.0005(17) -0.0021(17) 0.0001(19)
C29 0.041(2) 0.054(3) 0.044(2) -0.002(2) -0.0030(19) 0.007(2)
C30 0.045(2) 0.059(3) 0.047(3) -0.007(2) 0.013(2) 0.014(2)
C31 0.042(2) 0.051(2) 0.036(2) -0.0007(18) 0.0134(18) 0.0034(19)
C32 0.048(2) 0.046(2) 0.0256(19) 0.0022(17) 0.0095(17) -0.0023(18)
C33 0.073(3) 0.065(3) 0.061(3) 0.000(3) -0.006(3) 0.026(3)
C34 0.076(3) 0.071(3) 0.050(3) 0.005(2) 0.035(2) 0.017(3)
C35 0.036(2) 0.035(2) 0.0239(18) -0.0035(15) 0.0041(15) -0.0035(16)
C36 0.042(2) 0.0315(19) 0.0273(19) -0.0041(15) 0.0082(16) -0.0010(16)
C37 0.050(2) 0.033(2) 0.031(2) -0.0079(16) 0.0046(17) -0.0083(17)
C38 0.047(2) 0.045(2) 0.028(2) -0.0060(17) -0.0014(17) -0.0037(18)
C39 0.052(2) 0.047(2) 0.026(2) 0.0074(17) 0.0015(17) -0.0050(19)
C40 0.040(2) 0.041(2) 0.032(2) 0.0030(17) 0.0037(17) -0.0060(17)
C41 0.052(2) 0.033(2) 0.036(2) 0.0005(17) 0.0044(18) -0.0091(18)
C42 0.070(3) 0.066(3) 0.039(2) -0.004(2) -0.015(2) -0.014(2)
C43 0.048(3) 0.044(2) 0.052(3) 0.020(2) -0.004(2) -0.0100(19)
C44 0.038(2) 0.0329(19) 0.0217(17) 0.0016(15) 0.0055(15) -0.0064(16)
C45 0.033(2) 0.0323(19) 0.0314(19) 0.0010(15) 0.0038(16) -0.0060(15)
C46 0.036(2) 0.039(2) 0.035(2) 0.0004(17) 0.0064(17) -0.0008(17)
C47 0.048(2) 0.032(2) 0.029(2) -0.0006(16) 0.0038(17) -0.0036(17)
C48 0.044(2) 0.037(2) 0.0262(19) -0.0021(16) 0.0018(16) -0.0118(17)
C49 0.035(2) 0.039(2) 0.0210(17) 0.0010(15) 0.0025(15) -0.0098(16)
C50 0.032(2) 0.047(2) 0.051(2) -0.0106(19) 0.0068(18) -0.0067(18)
C51 0.063(3) 0.046(3) 0.061(3) -0.020(2) 0.003(2) 0.002(2)
C52 0.036(2) 0.064(3) 0.036(2) -0.0117(19) 0.0071(17) -0.0116(19)

loop_
_atom_type_symbol
_atom_type_description
_atom_type_scat_dispersion_real
_atom_type_scat_dispersion_imag
_atom_type_scat_source
C C 0.0033 0.0016 'International Tables Vol C Tables 4.2.6.8 and 6.1.1.4'
H H 0.0000 0.0000 'International Tables Vol C Tables 4.2.6.8 and 6.1.1.4'
B B 0.0013 0.0007 'International Tables Vol C Tables 4.2.6.8 and 6.1.1.4'
O O 0.0106 0.0060 'International Tables Vol C Tables 4.2.6.8 and 6.1.1.4'
F F 0.0171 0.0103 'International Tables Vol C Tables 4.2.6.8 and 6.1.1.4'
P P 0.1023 0.0942 'International Tables Vol C Tables 4.2.6.8 and 6.1.1.4'

loop_
_geom_angle_atom_site_label_1
_geom_angle_atom_site_label_2
_geom_angle_atom_site_label_3
_geom_angle
C35 P1 C44 112.92(17)
C35 P1 C26 114.17(16)
C44 P1 C26 117.26(16)
C35 P1 H1 103.0(14)
C44 P1 H1 108.2(14)
C26 P1 H1 99.0(15)
O1 B1 C14 112.2(3)
O1 B1 C8 106.3(3)
C14 B1 C8 115.6(3)
O1 B1 C20 102.6(3)
C14 B1 C20 105.3(3)
C8 B1 C20 114.1(3)
C1 O1 B1 124.5(3)
O2 C1 O1 124.3(3)
O2 C1 C2 122.8(3)
O1 C1 C2 112.9(3)
C3 C2 C7 118.7(3)
C3 C2 C1 120.9(3)
C7 C2 C1 120.4(3)
C2 C3 C4 120.8(4)
C2 C3 H3A 119.6
C4 C3 H3A 119.6
C5 C4 C3 119.9(4)
C5 C4 H4A 120.1
C3 C4 H4A 120.1
C4 C5 C6 120.1(4)
C4 C5 H5A 119.9
C6 C5 H5A 119.9
C5 C6 C7 120.0(4)
C5 C6 H6A 120.0
C7 C6 H6A 120.0
C6 C7 C2 120.5(4)
C6 C7 H7A 119.8
C2 C7 H7A 119.8
C9 C8 C13 112.8(3)
C9 C8 B1 126.5(3)
C13 C8 B1 120.2(3)
F1 C9 C10 115.1(3)
F1 C9 C8 120.7(3)
C10 C9 C8 124.2(3)
F2 C10 C11 119.5(3)
F2 C10 C9 120.5(3)
C11 C10 C9 120.0(3)
F3 C11 C10 120.7(3)
F3 C11 C12 120.7(3)
C10 C11 C12 118.6(3)
F4 C12 C11 119.4(3)
F4 C12 C13 121.0(3)
C11 C12 C13 119.7(3)
F5 C13 C12 115.9(3)
F5 C13 C8 119.5(3)
C12 C13 C8 124.6(3)
C19 C14 C15 113.5(3)
C19 C14 B1 119.7(3)
C15 C14 B1 126.6(3)
F6 C15 C14 121.4(3)
F6 C15 C16 115.0(3)
C14 C15 C16 123.6(3)
F7 C16 C17 120.3(3)
F7 C16 C15 120.0(4)
C17 C16 C15 119.7(3)
F8 C17 C16 120.6(4)
F8 C17 C18 120.1(4)
C16 C17 C18 119.3(3)
F9 C18 C17 119.9(3)
F9 C18 C19 120.9(3)
C17 C18 C19 119.2(3)
F10 C19 C18 116.3(3)
F10 C19 C14 119.0(3)
C18 C19 C14 124.6(3)
C25 C20 C21 113.1(3)
C25 C20 B1 127.1(3)
C21 C20 B1 119.7(3)
F11 C21 C22 114.8(3)
F11 C21 C20 120.5(3)
C22 C21 C20 124.7(3)
F12 C22 C23 120.3(3)
F12 C22 C21 120.5(3)
C23 C22 C21 119.2(3)
F13 C23 C22 120.7(3)
F13 C23 C24 120.3(3)
C22 C23 C24 119.0(3)
F14 C24 C23 120.0(3)
F14 C24 C25 120.5(3)
C23 C24 C25 119.4(3)
F15 C25 C20 120.4(3)
F15 C25 C24 115.2(3)
C20 C25 C24 124.4(3)
C31 C26 C27 120.6(3)
C31 C26 P1 115.1(3)
C27 C26 P1 124.3(3)
C28 C27 C26 118.1(3)
C28 C27 C32 118.0(3)
C26 C27 C32 123.9(3)
C29 C28 C27 122.5(4)
C29 C28 H28A 118.8
C27 C28 H28A 118.8
C28 C29 C30 117.9(4)
C28 C29 C33 121.1(4)
C30 C29 C33 121.0(4)
C31 C30 C29 122.5(4)
C31 C30 H30A 118.8
C29 C30 H30A 118.8
C30 C31 C26 118.5(3)
C30 C31 C34 118.9(4)
C26 C31 C34 122.6(4)
C27 C32 H32A 109.5
C27 C32 H32B 109.5
H32A C32 H32B 109.5
C27 C32 H32C 109.5
H32A C32 H32C 109.5
H32B C32 H32C 109.5
C29 C33 H33A 109.5
C29 C33 H33B 109.5
H33A C33 H33B 109.5
C29 C33 H33C 109.5
H33A C33 H33C 109.5
H33B C33 H33C 109.5
C31 C34 H34A 109.5
C31 C34 H34B 109.5
H34A C34 H34B 109.5
C31 C34 H34C 109.5
H34A C34 H34C 109.5
H34B C34 H34C 109.5
C40 C35 C36 120.7(3)
C40 C35 P1 116.0(3)
C36 C35 P1 123.3(3)
C37 C36 C35 117.9(3)
C37 C36 C41 117.9(3)
C35 C36 C41 124.2(3)
C38 C37 C36 122.7(3)
C38 C37 H37A 118.6
C36 C37 H37A 118.6
C37 C38 C39 118.6(3)
C37 C38 C42 121.7(4)
C39 C38 C42 119.6(4)
C38 C39 C40 121.7(3)
C38 C39 H39A 119.2
C40 C39 H39A 119.2
C39 C40 C35 118.4(3)
C39 C40 C43 118.0(3)
C35 C40 C43 123.5(3)
C36 C41 H41A 109.5
C36 C41 H41B 109.5
H41A C41 H41B 109.5
C36 C41 H41C 109.5
H41A C41 H41C 109.5
H41B C41 H41C 109.5
C38 C42 H42A 109.5
C38 C42 H42B 109.5
H42A C42 H42B 109.5
C38 C42 H42C 109.5
H42A C42 H42C 109.5
H42B C42 H42C 109.5
C40 C43 H43A 109.5
C40 C43 H43B 109.5
H43A C43 H43B 109.5
C40 C43 H43C 109.5
H43A C43 H43C 109.5
H43B C43 H43C 109.5
C49 C44 C45 119.8(3)
C49 C44 P1 115.9(3)
C45 C44 P1 124.1(3)
C46 C45 C44 118.0(3)
C46 C45 C50 116.9(3)
C44 C45 C50 125.1(3)
C47 C46 C45 123.0(4)
C47 C46 H46A 118.5
C45 C46 H46A 118.5
C48 C47 C46 118.1(3)
C48 C47 C51 120.9(3)
C46 C47 C51 121.0(4)
C47 C48 C49 122.1(3)
C47 C48 H48A 119.0
C49 C48 H48A 119.0
C48 C49 C44 118.9(3)
C48 C49 C52 118.6(3)
C44 C49 C52 122.5(3)
C45 C50 H50A 109.5
C45 C50 H50B 109.5
H50A C50 H50B 109.5
C45 C50 H50C 109.5
H50A C50 H50C 109.5
H50B C50 H50C 109.5
C47 C51 H51A 109.5
C47 C51 H51B 109.5
H51A C51 H51B 109.5
C47 C51 H51C 109.5
H51A C51 H51C 109.5
H51B C51 H51C 109.5
C49 C52 H52A 109.5
C49 C52 H52B 109.5
H52A C52 H52B 109.5
C49 C52 H52C 109.5
H52A C52 H52C 109.5
H52B C52 H52C 109.5

loop_
_geom_bond_atom_site_label_1
_geom_bond_atom_site_label_2
_geom_bond_distance
P1 C35 1.799(4)
P1 C44 1.800(4)
P1 C26 1.801(4)
P1 H1 1.45(4)
B1 O1 1.517(4)
B1 C14 1.645(5)
B1 C8 1.649(5)
B1 C20 1.649(5)
O1 C1 1.311(4)
O2 C1 1.223(4)
F1 C9 1.353(4)
F2 C10 1.356(4)
F3 C11 1.349(4)
F4 C12 1.353(4)
F5 C13 1.354(4)
F6 C15 1.345(4)
F7 C16 1.341(4)
F8 C17 1.347(4)
F9 C18 1.355(4)
F10 C19 1.359(4)
F11 C21 1.357(4)
F12 C22 1.347(4)
F13 C23 1.343(4)
F14 C24 1.349(4)
F15 C25 1.361(4)
C1 C2 1.495(5)
C2 C3 1.384(5)
C2 C7 1.386(5)
C3 C4 1.383(5)
C3 H3A 0.9500
C4 C5 1.373(6)
C4 H4A 0.9500
C5 C6 1.377(6)
C5 H5A 0.9500
C6 C7 1.384(5)
C6 H6A 0.9500
C7 H7A 0.9500
C8 C9 1.388(5)
C8 C13 1.388(5)
C9 C10 1.378(5)
C10 C11 1.366(5)
C11 C12 1.371(5)
C12 C13 1.376(5)
C14 C19 1.387(5)
C14 C15 1.388(5)
C15 C16 1.393(5)
C16 C17 1.363(6)
C17 C18 1.375(5)
C18 C19 1.375(5)
C20 C25 1.383(5)
C20 C21 1.389(5)
C21 C22 1.381(5)
C22 C23 1.369(5)
C23 C24 1.380(5)
C24 C25 1.381(5)
C26 C31 1.406(5)
C26 C27 1.411(5)
C27 C28 1.395(5)
C27 C32 1.505(5)
C28 C29 1.384(6)
C28 H28A 0.9500
C29 C30 1.393(6)
C29 C33 1.512(6)
C30 C31 1.386(6)
C30 H30A 0.9500
C31 C34 1.529(6)
C32 H32A 0.9800
C32 H32B 0.9800
C32 H32C 0.9800
C33 H33A 0.9800
C33 H33B 0.9800
C33 H33C 0.9800
C34 H34A 0.9800
C34 H34B 0.9800
C34 H34C 0.9800
C35 C40 1.411(5)
C35 C36 1.414(5)
C36 C37 1.386(5)
C36 C41 1.508(5)
C37 C38 1.382(5)
C37 H37A 0.9500
C38 C39 1.387(5)
C38 C42 1.512(5)
C39 C40 1.395(5)
C39 H39A 0.9500
C40 C43 1.505(5)
C41 H41A 0.9800
C41 H41B 0.9800
C41 H41C 0.9800
C42 H42A 0.9800
C42 H42B 0.9800
C42 H42C 0.9800
C43 H43A 0.9800
C43 H43B 0.9800
C43 H43C 0.9800
C44 C49 1.413(5)
C44 C45 1.420(5)
C45 C46 1.387(5)
C45 C50 1.510(5)
C46 C47 1.381(5)
C46 H46A 0.9500
C47 C48 1.384(5)
C47 C51 1.508(5)
C48 C49 1.388(5)
C48 H48A 0.9500
C49 C52 1.498(5)
C50 H50A 0.9800
C50 H50B 0.9800
C50 H50C 0.9800
C51 H51A 0.9800
C51 H51B 0.9800
C51 H51C 0.9800
C52 H52A 0.9800
C52 H52B 0.9800
C52 H52C 0.9800
